data_7063368
loop_
_publ_author_name
'Zhao, Zhiwei'
'Tong, Yao'
'Liu, ChenCheng'
'Huang, Zeming'
'Wang, Shaowu'
'Wang, Fenhua'

_publ_section_title
;
 Difunctionalized indol-2-yl-ligated bimetallic rare-earth metal
 complexes: synthesis, characterization and high activity towards
 polymerization of 2-vinylpyridine
;
_journal_issue 33
_journal_name_full 'New Journal of Chemistry'
_journal_page_first 14690
_journal_page_last 14696
_journal_paper_doi 10.1039/D4NJ02131B
_journal_volume 48
_journal_year 2024
_chemical_formula_moiety 'C56 H68 Er2 N6 S2 Si4, 0.5(C6 H14)'
_chemical_formula_sum 'C59 H75 Er2 N6 S2 Si4'
_chemical_formula_weight 1379.25
_space_group_crystal_system triclinic
_space_group_IT_number 2
_space_group_name_Hall '-P 1'
_space_group_name_H-M_alt 'P -1'
_atom_sites_solution_hydrogens geom
_atom_sites_solution_primary dual
_atom_sites_solution_secondary difmap
_audit_creation_date 2024-06-11
_audit_creation_method
;
Olex2 1.5
(compiled 2022.04.07 svn.rca3783a0 for OlexSys, GUI svn.r6498)
;
_audit_update_record
;
2024-07-08 deposited with the CCDC.	2024-07-29 downloaded from the CCDC.
;
_cell_angle_alpha 88.6080(10)
_cell_angle_beta 84.5980(10)
_cell_angle_gamma 69.5020(10)
_cell_formula_units_Z 2
_cell_length_a 12.4821(13)
_cell_length_b 15.7715(17)
_cell_length_c 17.7444(19)
_cell_measurement_reflns_used 9940
_cell_measurement_temperature 293.15(10)
_cell_measurement_theta_max 28.322
_cell_measurement_theta_min 2.306
_cell_volume 3257.3(6)
_computing_cell_refinement 'SAINT V8.40B (?, 2016)'
_computing_data_collection 'Bruker SMART APEX II diffractometer'
_computing_data_reduction 'SAINT V8.40B (?, 2016)'
_computing_molecular_graphics 'Olex2 1.5 (Dolomanov et al., 2009)'
_computing_publication_material 'Olex2 1.5 (Dolomanov et al., 2009)'
_computing_structure_refinement 'SHELXL 2019/3 (Sheldrick, 2015)'
_computing_structure_solution 'SHELXT 2018/2 (Sheldrick, 2018)'
_diffrn_ambient_temperature 293.15(10)
_diffrn_detector 'CCD area detector'
_diffrn_detector_area_resol_mean 7.9
_diffrn_detector_type 'CCD area detector'
_diffrn_measured_fraction_theta_full 0.993
_diffrn_measured_fraction_theta_max 0.894
_diffrn_measurement_device 'three-circle diffractometer'
_diffrn_measurement_device_type 'Bruker APEX-II CCD'
_diffrn_measurement_method 'phi and omega scans'
_diffrn_radiation_monochromator graphite
_diffrn_radiation_probe x-ray
_diffrn_radiation_type MoK\a
_diffrn_radiation_wavelength 0.71073
_diffrn_reflns_av_R_equivalents 0.0255
_diffrn_reflns_av_unetI/netI 0.0434
_diffrn_reflns_Laue_measured_fraction_full 0.993
_diffrn_reflns_Laue_measured_fraction_max 0.894
_diffrn_reflns_limit_h_max 16
_diffrn_reflns_limit_h_min -16
_diffrn_reflns_limit_k_max 20
_diffrn_reflns_limit_k_min -21
_diffrn_reflns_limit_l_max 23
_diffrn_reflns_limit_l_min -22
_diffrn_reflns_number 28879
_diffrn_reflns_point_group_measured_fraction_full 0.993
_diffrn_reflns_point_group_measured_fraction_max 0.894
_diffrn_reflns_theta_full 25.242
_diffrn_reflns_theta_max 28.762
_diffrn_reflns_theta_min 1.153
_diffrn_source 'sealed X-ray tube'
_diffrn_source_current 30.0
_diffrn_source_power 1.5
_diffrn_source_target Mo
_diffrn_source_voltage 50.0
_diffrn_standards_number 0
_exptl_absorpt_coefficient_mu 2.735
_exptl_absorpt_correction_T_max 0.7458
_exptl_absorpt_correction_T_min 0.3886
_exptl_absorpt_correction_type multi-scan
_exptl_absorpt_process_details
;
SADABS-2016/2 (Bruker,2016/2) was used for absorption correction.
wR2(int) was 0.1187 before and 0.0435 after correction.
The Ratio of minimum to maximum transmission is 0.5211.
The \l/2 correction factor is Not present.
;
_exptl_crystal_colour 'clear light yellow'
_exptl_crystal_colour_lustre clear
_exptl_crystal_colour_modifier light
_exptl_crystal_colour_primary yellow
_exptl_crystal_density_diffrn 1.406
_exptl_crystal_description block
_exptl_crystal_F_000 1390
_exptl_crystal_size_max 0.21
_exptl_crystal_size_mid 0.2
_exptl_crystal_size_min 0.19
_refine_diff_density_max 1.231
_refine_diff_density_min -0.850
_refine_diff_density_rms 0.086
_refine_ls_extinction_method none
_refine_ls_goodness_of_fit_ref 1.059
_refine_ls_hydrogen_treatment constr
_refine_ls_matrix_type full
_refine_ls_number_parameters 851
_refine_ls_number_reflns 15124
_refine_ls_number_restraints 509
_refine_ls_restrained_S_all 1.058
_refine_ls_R_factor_all 0.0503
_refine_ls_R_factor_gt 0.0342
_refine_ls_shift/su_max 0.007
_refine_ls_shift/su_mean 0.000
_refine_ls_structure_factor_coef Fsqd
_refine_ls_weighting_details 'w=1/[\s^2^(Fo^2^)+(0.0378P)^2^+1.7266P] where P=(Fo^2^+2Fc^2^)/3'
_refine_ls_weighting_scheme calc
_refine_ls_wR_factor_gt 0.0836
_refine_ls_wR_factor_ref 0.0909
_reflns_Friedel_coverage 0.000
_reflns_number_gt 11615
_reflns_number_total 15124
_reflns_threshold_expression 'I > 2\s(I)'
_cod_data_source_file d4nj02131b2.cif
_cod_data_source_block 3b
_cod_depositor_comments 'Adding full bibliography for 7063367--7063371.cif.'
_cod_database_code 7063368
_shelx_shelxl_version_number 2019/3
_shelx_space_group_comment
;
The symmetry employed for this shelxl refinement is uniquely defined
by the following loop, which should always be used as a source of
symmetry information in preference to the above space-group names.
They are only intended as comments.
;
_shelx_estimated_absorpt_t_max 0.625
_shelx_estimated_absorpt_t_min 0.597
_olex2_refinement_description
;
1. Fixed Uiso
 At 1.2 times of:
  All C(H) groups, All C(H,H) groups
 At 1.5 times of:
  All C(H,H,H) groups
2. Restrained distances
 C58-C57 = C59-C58 = C60-C59 = C61-C60 = C62-C61
 1.54 with sigma of 0.01
 C57-C59 = C58-C60 = C59-C61 = C60-C62
 2.515 with sigma of 0.02
3. Restrained planarity
 C30, C32, C33, C29, C31, N5
 with sigma of 0.01
 C30A, C32A, C33A, C29, C31A, N5
 with sigma of 0.01
4. Uiso/Uaniso restraints and constraints
C62 \\sim C61 \\sim C60 \\sim C59 \\sim C58 \\sim C57 \\sim C60A \\sim C62A
\\sim C61A \\sim C59A \\sim C58A \\sim C57A: within 2A with sigma of 0.01 and
sigma for terminal atoms of 0.02 within 2A
Si4 \\sim C54 \\sim C55 \\sim C56 \\sim C54A \\sim C55A \\sim C56A: within 2A
with sigma of 0.01 and sigma for terminal atoms of 0.02 within 2A
C29 \\sim N5 \\sim C30 \\sim C31 \\sim C32 \\sim C33 \\sim C30A \\sim C31A
\\sim C32A \\sim C33A: within 2A with sigma of 0.01 and sigma for terminal
atoms of 0.02 within 2A
Si3 \\sim C50 \\sim C51 \\sim C52 \\sim C50A \\sim C51A \\sim C52A: within 2A
with sigma of 0.01 and sigma for terminal atoms of 0.02 within 2A
Uanis(C57A) \\sim Ueq, Uanis(C58A) \\sim Ueq, Uanis(C59A) \\sim Ueq,
Uanis(C60A) \\sim Ueq, Uanis(C61A) \\sim Ueq, Uanis(C62A) \\sim Ueq, Uanis(C57)
\\sim Ueq, Uanis(C58) \\sim Ueq, Uanis(C59) \\sim Ueq, Uanis(C60) \\sim Ueq,
Uanis(C61) \\sim Ueq, Uanis(C62) \\sim Ueq: with sigma of 0.01 and sigma for
terminal atoms of 0.02
5. Same fragment restrains
{C29, N5, C30A, C31A, C32A, C33A} sigma for 1-2: 0.01, 1-3: 0.02
as in
{C29, N5, C30, C31, C32, C33}
{Si3, C50A, C51A, C52A} sigma for 1-2: 0.01, 1-3: 0.02
as in
{Si3, C50, C51, C52}
{Si4, C54A, C55A, C56A} sigma for 1-2: 0.01, 1-3: 0.02
as in
{Si4, C54, C55, C56}
{C57A, C58A, C59A, C60A, C61A, C62A} sigma for 1-2: 0.02, 1-3: 0.02
as in
{C57, C58, C59, C60, C61, C62}
6. Others
 Sof(C50A)=Sof(H50D)=Sof(H50E)=Sof(H50F)=Sof(C51A)=Sof(H51D)=Sof(H51E)=
 Sof(H51F)=Sof(C52A)=Sof(H52D)=Sof(H52E)=Sof(H52F)=1-FVAR(1)
 Sof(C50)=Sof(H50A)=Sof(H50B)=Sof(H50C)=Sof(C51)=Sof(H51A)=Sof(H51B)=Sof(H51C)=
 Sof(C52)=Sof(H52A)=Sof(H52B)=Sof(H52C)=FVAR(1)
 Sof(C54A)=Sof(H54D)=Sof(H54E)=Sof(H54F)=Sof(C55A)=Sof(H55D)=Sof(H55E)=
 Sof(H55F)=Sof(C56A)=Sof(H56D)=Sof(H56E)=Sof(H56F)=1-FVAR(2)
 Sof(C54)=Sof(H54A)=Sof(H54B)=Sof(H54C)=Sof(C55)=Sof(H55A)=Sof(H55B)=Sof(H55C)=
 Sof(C56)=Sof(H56A)=Sof(H56B)=Sof(H56C)=FVAR(2)
 Sof(C30A)=Sof(H30A)=Sof(C31A)=Sof(H31A)=Sof(C32A)=Sof(H32A)=Sof(C33A)=
 Sof(H33A)=1-FVAR(3)
 Sof(C30)=Sof(H30)=Sof(C31)=Sof(H31)=Sof(C32)=Sof(H32)=Sof(C33)=Sof(H33)=FVAR(3)
 Sof(C57A)=Sof(H57A)=Sof(H57B)=Sof(H57C)=Sof(C58A)=Sof(H58A)=Sof(H58B)=
 Sof(C59A)=Sof(H59A)=Sof(H59B)=Sof(C60A)=Sof(H60A)=Sof(H60B)=Sof(C61A)=
 Sof(H61A)=Sof(H61B)=Sof(C62A)=Sof(H62A)=Sof(H62B)=Sof(H62C)=0.5*(1-FVAR(5))
 Sof(C57)=Sof(H57D)=Sof(H57E)=Sof(H57F)=Sof(C58)=Sof(H58C)=Sof(H58D)=Sof(C59)=
 Sof(H59C)=Sof(H59D)=Sof(C60)=Sof(H60C)=Sof(H60D)=Sof(C61)=Sof(H61C)=Sof(H61D)=
 Sof(C62)=Sof(H62D)=Sof(H62E)=Sof(H62F)=0.5*FVAR(5)
7.a Secondary CH2 refined with riding coordinates:
 C41(H41A,H41B), C45(H45A,H45B), C49(H49A,H49B), C53(H53A,H53B), C58A(H58A,
 H58B), C59A(H59A,H59B), C60A(H60A,H60B), C61A(H61A,H61B), C58(H58C,H58D),
 C59(H59C,H59D), C60(H60C,H60D), C61(H61C,H61D)
7.b Me refined with riding coordinates:
 C57A(H57A,H57B,H57C), C62A(H62A,H62B,H62C), C57(H57D,H57E,H57F), C62(H62D,
 H62E,H62F)
7.c Aromatic/amide H refined with riding coordinates:
 C4(H4), C5(H5), C6(H6), C7(H7), C10(H10), C11(H11), C12(H12), C13(H13),
 C17(H17), C18(H18), C19(H19), C20(H20), C24(H24), C25(H25), C26(H26), C27(H27),
  C30(H30), C31(H31), C32(H32), C33(H33), C37(H37), C38(H38), C39(H39),
 C40(H40), C30A(H30A), C31A(H31A), C32A(H32A), C33A(H33A)
7.d Idealised Me refined as rotating group:
 C42(H42A,H42B,H42C), C43(H43A,H43B,H43C), C44(H44A,H44B,H44C), C46(H46A,H46B,
 H46C), C47(H47A,H47B,H47C), C48(H48A,H48B,H48C), C50(H50A,H50B,H50C), C51(H51A,
 H51B,H51C), C52(H52A,H52B,H52C), C54(H54A,H54B,H54C), C55(H55A,H55B,H55C),
 C56(H56A,H56B,H56C), C50A(H50D,H50E,H50F), C51A(H51D,H51E,H51F), C52A(H52D,
 H52E,H52F), C54A(H54D,H54E,H54F), C55A(H55D,H55E,H55F), C56A(H56D,H56E,H56F)
;
_olex2_submission_special_instructions 'No special instructions were received'

loop_
_space_group_symop_operation_xyz
'x, y, z'
'-x, -y, -z'

loop_
_atom_site_label
_atom_site_type_symbol
_atom_site_fract_x
_atom_site_fract_y
_atom_site_fract_z
_atom_site_U_iso_or_equiv
_atom_site_adp_type
_atom_site_occupancy
_atom_site_site_symmetry_order
_atom_site_calc_flag
_atom_site_refinement_flags_posn
_atom_site_refinement_flags_adp
_atom_site_refinement_flags_occupancy
_atom_site_disorder_assembly
_atom_site_disorder_group
C1 C 0.8549(3) 0.6908(3) 0.2600(2) 0.0468(9) Uani 1 1 d . . . . .
C2 C 0.8871(3) 0.6579(3) 0.3312(2) 0.0503(9) Uani 1 1 d . . . . .
C3 C 1.0071(4) 0.6460(3) 0.3357(3) 0.0599(12) Uani 1 1 d . . . . .
C4 C 1.0804(5) 0.6178(4) 0.3940(4) 0.0867(17) Uani 1 1 d . . . . .
H4 H 1.055121 0.600669 0.440917 0.104 Uiso 1 1 calc R U . . .
C5 C 1.1914(5) 0.6167(5) 0.3789(5) 0.107(2) Uani 1 1 d . . . . .
H5 H 1.241879 0.597579 0.416347 0.128 Uiso 1 1 calc R U . . .
C6 C 1.2300(5) 0.6431(5) 0.3096(5) 0.108(2) Uani 1 1 d . . . . .
H6 H 1.304910 0.642702 0.302092 0.130 Uiso 1 1 calc R U . . .
C7 C 1.1594(4) 0.6700(4) 0.2517(4) 0.0870(17) Uani 1 1 d . . . . .
H7 H 1.185363 0.687563 0.205130 0.104 Uiso 1 1 calc R U . . .
C8 C 1.0466(3) 0.6698(3) 0.2657(3) 0.0601(11) Uani 1 1 d . . . . .
C9 C 0.9557(3) 0.7219(3) 0.1448(3) 0.0568(10) Uani 1 1 d . . . . .
C10 C 1.0516(4) 0.6880(4) 0.0920(3) 0.0803(15) Uani 1 1 d . . . . .
H10 H 1.120450 0.647192 0.106464 0.096 Uiso 1 1 calc R U . . .
C11 C 1.0417(5) 0.7163(5) 0.0189(3) 0.096(2) Uani 1 1 d . . . . .
H11 H 1.104538 0.694203 -0.016916 0.115 Uiso 1 1 calc R U . . .
C12 C 0.9401(5) 0.7772(4) -0.0028(3) 0.0891(17) Uani 1 1 d . . . . .
H12 H 0.933159 0.797811 -0.052266 0.107 Uiso 1 1 calc R U . . .
C13 C 0.8501(4) 0.8059(4) 0.0517(3) 0.0729(14) Uani 1 1 d . . . . .
H13 H 0.780218 0.845298 0.037442 0.087 Uiso 1 1 calc R U . . .
C14 C 0.8059(3) 0.6401(3) 0.3863(2) 0.0499(9) Uani 1 1 d . . . . .
C15 C 0.6425(4) 0.6203(3) 0.4312(2) 0.0535(10) Uani 1 1 d . . . . .
C16 C 0.6883(4) 0.6233(3) 0.5000(2) 0.0639(12) Uani 1 1 d . . . . .
C17 C 0.6277(6) 0.6200(4) 0.5696(3) 0.0863(17) Uani 1 1 d . . . . .
H17 H 0.658350 0.622365 0.615009 0.104 Uiso 1 1 calc R U . . .
C18 C 0.5214(6) 0.6132(4) 0.5686(3) 0.0905(18) Uani 1 1 d . . . . .
H18 H 0.479489 0.610167 0.614095 0.109 Uiso 1 1 calc R U . . .
C19 C 0.4750(5) 0.6107(4) 0.5011(3) 0.0802(16) Uani 1 1 d . . . . .
H19 H 0.402198 0.606850 0.502030 0.096 Uiso 1 1 calc R U . . .
C20 C 0.5351(4) 0.6139(3) 0.4327(3) 0.0632(12) Uani 1 1 d . . . . .
H20 H 0.503406 0.611723 0.387735 0.076 Uiso 1 1 calc R U . . .
C21 C 0.5860(3) 0.7330(3) 0.1881(2) 0.0455(8) Uani 1 1 d . . . . .
C22 C 0.4795(3) 0.7840(3) 0.2237(2) 0.0456(8) Uani 1 1 d . . . . .
C23 C 0.3925(3) 0.8041(3) 0.1717(2) 0.0538(10) Uani 1 1 d . . . . .
C24 C 0.2739(4) 0.8524(4) 0.1777(3) 0.0747(14) Uani 1 1 d . . . . .
H24 H 0.235299 0.879425 0.223172 0.090 Uiso 1 1 calc R U . . .
C25 C 0.2166(4) 0.8584(4) 0.1141(3) 0.0915(18) Uani 1 1 d . . . . .
H25 H 0.138065 0.890764 0.117009 0.110 Uiso 1 1 calc R U . . .
C26 C 0.2716(4) 0.8181(4) 0.0464(3) 0.0890(18) Uani 1 1 d . . . . .
H26 H 0.229247 0.823364 0.005052 0.107 Uiso 1 1 calc R U . . .
C27 C 0.3885(4) 0.7698(3) 0.0384(3) 0.0692(13) Uani 1 1 d . . . . .
H27 H 0.425332 0.741908 -0.007181 0.083 Uiso 1 1 calc R U . . .
C28 C 0.4486(3) 0.7650(3) 0.1019(2) 0.0515(10) Uani 1 1 d . . . . .
C29 C 0.6561(3) 0.6758(3) 0.0599(2) 0.0495(9) Uani 1 1 d D U . . .
N5 N 0.7433(3) 0.6122(2) 0.08905(18) 0.0571(8) Uani 1 1 d D U . . .
C30 C 0.6569(11) 0.7017(9) -0.0155(4) 0.056(2) Uani 0.44(4) 1 d D U P A 1
H30 H 0.593674 0.746749 -0.032914 0.067 Uiso 0.44(4) 1 calc R U P A 1
C31 C 0.7522(13) 0.6600(15) -0.0637(6) 0.057(3) Uani 0.44(4) 1 d D U P A 1
H31 H 0.754739 0.676039 -0.114456 0.069 Uiso 0.44(4) 1 calc R U P A 1
C32 C 0.8432(13) 0.5947(15) -0.0365(7) 0.072(3) Uani 0.44(4) 1 d D U P A 1
H32 H 0.909090 0.565374 -0.068150 0.086 Uiso 0.44(4) 1 calc R U P A 1
C33 C 0.8356(8) 0.5730(9) 0.0391(6) 0.074(3) Uani 0.44(4) 1 d D U P A 1
H33 H 0.898486 0.528096 0.057039 0.089 Uiso 0.44(4) 1 calc R U P A 1
C34 C 0.4718(3) 0.8130(3) 0.3018(2) 0.0458(8) Uani 1 1 d . . . . .
C35 C 0.5346(4) 0.8487(3) 0.4059(2) 0.0507(9) Uani 1 1 d . . . . .
C36 C 0.4253(4) 0.8536(3) 0.4357(2) 0.0613(11) Uani 1 1 d . . . . .
C37 C 0.3897(5) 0.8723(4) 0.5122(3) 0.0835(16) Uani 1 1 d . . . . .
H37 H 0.316653 0.875663 0.532107 0.100 Uiso 1 1 calc R U . . .
C38 C 0.4664(6) 0.8856(4) 0.5572(3) 0.0936(19) Uani 1 1 d . . . . .
H38 H 0.444942 0.897498 0.608571 0.112 Uiso 1 1 calc R U . . .
C39 C 0.5728(5) 0.8819(4) 0.5283(3) 0.0775(15) Uani 1 1 d . . . . .
H39 H 0.621937 0.892142 0.560350 0.093 Uiso 1 1 calc R U . . .
C40 C 0.6102(4) 0.8631(3) 0.4526(2) 0.0625(11) Uani 1 1 d . . . . .
H40 H 0.683351 0.860340 0.433589 0.075 Uiso 1 1 calc R U . . .
C41 C 0.5811(4) 0.9417(3) 0.1393(2) 0.0573(10) Uani 1 1 d . . . . .
H41A H 0.633578 0.961253 0.105594 0.069 Uiso 1 1 calc R U . . .
H41B H 0.552405 0.905613 0.108658 0.069 Uiso 1 1 calc R U . . .
C42 C 0.3776(5) 1.0413(4) 0.2601(3) 0.0930(18) Uani 1 1 d . . . . .
H42A H 0.336951 1.000032 0.257412 0.139 Uiso 1 1 calc R U . . .
H42B H 0.323966 1.100646 0.273372 0.139 Uiso 1 1 calc R U . . .
H42C H 0.431187 1.021253 0.297878 0.139 Uiso 1 1 calc R U . . .
C43 C 0.3455(5) 1.0747(4) 0.0966(3) 0.0955(19) Uani 1 1 d . . . . .
H43A H 0.379994 1.082245 0.047398 0.143 Uiso 1 1 calc R U . . .
H43B H 0.284706 1.130006 0.112099 0.143 Uiso 1 1 calc R U . . .
H43C H 0.314892 1.026871 0.094588 0.143 Uiso 1 1 calc R U . . .
C44 C 0.5051(6) 1.1443(4) 0.1723(4) 0.113(2) Uani 1 1 d . . . . .
H44A H 0.556925 1.134006 0.211046 0.170 Uiso 1 1 calc R U . . .
H44B H 0.439603 1.197989 0.184450 0.170 Uiso 1 1 calc R U . . .
H44C H 0.543506 1.151921 0.124552 0.170 Uiso 1 1 calc R U . . .
C45 C 0.7547(5) 0.9421(4) 0.2896(3) 0.0708(13) Uani 1 1 d . . . . .
H45A H 0.684064 0.987551 0.310817 0.085 Uiso 1 1 calc R U . . .
H45B H 0.791345 0.908601 0.332366 0.085 Uiso 1 1 calc R U . . .
C46 C 0.9946(5) 0.9459(6) 0.2773(5) 0.137(3) Uani 1 1 d . . . . .
H46A H 0.994484 0.932445 0.330339 0.206 Uiso 1 1 calc R U . . .
H46B H 1.039817 0.983476 0.265121 0.206 Uiso 1 1 calc R U . . .
H46C H 1.026900 0.890520 0.248516 0.206 Uiso 1 1 calc R U . . .
C47 C 0.7972(7) 1.1219(4) 0.2963(4) 0.125(3) Uani 1 1 d . . . . .
H47A H 0.721633 1.155868 0.282426 0.188 Uiso 1 1 calc R U . . .
H47B H 0.849339 1.151899 0.277892 0.188 Uiso 1 1 calc R U . . .
H47C H 0.795568 1.117678 0.350472 0.188 Uiso 1 1 calc R U . . .
C48 C 0.8548(6) 1.0189(5) 0.1487(3) 0.112(2) Uani 1 1 d . . . . .
H48A H 0.887365 0.960240 0.124888 0.168 Uiso 1 1 calc R U . . .
H48B H 0.902416 1.053968 0.133885 0.168 Uiso 1 1 calc R U . . .
H48C H 0.779184 1.049141 0.133196 0.168 Uiso 1 1 calc R U . . .
C49 C 0.9123(4) 0.4651(3) 0.2087(3) 0.0682(12) Uani 1 1 d . . . . .
H49A H 0.905106 0.434079 0.163949 0.082 Uiso 1 1 calc R U . . .
H49B H 0.970326 0.491832 0.194319 0.082 Uiso 1 1 calc R U . . .
C53 C 0.5956(4) 0.5176(3) 0.2446(3) 0.0671(12) Uani 1 1 d . . . . .
H53A H 0.615952 0.477368 0.287287 0.080 Uiso 1 1 calc R U . . .
H53B H 0.524131 0.565148 0.261504 0.080 Uiso 1 1 calc R U . . .
Er1 Er 0.69573(2) 0.83982(2) 0.22526(2) 0.04074(5) Uani 1 1 d . . . . .
Er2 Er 0.73500(2) 0.58921(2) 0.23109(2) 0.04199(6) Uani 1 1 d . . . . .
N1 N 0.9552(3) 0.6956(2) 0.2200(2) 0.0519(8) Uani 1 1 d . . . . .
N2 N 0.8558(3) 0.7809(2) 0.12461(19) 0.0548(8) Uani 1 1 d . . . . .
N3 N 0.7125(3) 0.6273(2) 0.36731(17) 0.0462(7) Uani 1 1 d . . . . .
N4 N 0.5652(3) 0.7229(2) 0.11253(17) 0.0443(7) Uani 1 1 d . . . . .
N6 N 0.5587(3) 0.8271(2) 0.32873(17) 0.0443(7) Uani 1 1 d . . . . .
S1 S 0.81971(12) 0.63695(10) 0.48285(6) 0.0745(4) Uani 1 1 d . . . . .
S2 S 0.35202(10) 0.82965(9) 0.36554(7) 0.0690(3) Uani 1 1 d . . . . .
Si1 Si 0.45683(12) 1.04521(8) 0.16636(7) 0.0624(3) Uani 1 1 d . . . . .
Si2 Si 0.84616(12) 1.00574(11) 0.25397(8) 0.0697(4) Uani 1 1 d . . . . .
Si3 Si 0.97511(14) 0.37590(9) 0.27701(8) 0.0733(4) Uani 1 1 d D U . . .
C50 C 0.8571(15) 0.3663(16) 0.3470(14) 0.125(7) Uani 0.48(3) 1 d D U P B 1
H50A H 0.824168 0.421166 0.376387 0.188 Uiso 0.48(3) 1 calc R U P B 1
H50B H 0.887963 0.316250 0.379928 0.188 Uiso 0.48(3) 1 calc R U P B 1
H50C H 0.798772 0.356735 0.320303 0.188 Uiso 0.48(3) 1 calc R U P B 1
C51 C 1.044(2) 0.2620(9) 0.2308(14) 0.085(5) Uani 0.48(3) 1 d D U P B 1
H51A H 0.988808 0.247028 0.205350 0.128 Uiso 0.48(3) 1 calc R U P B 1
H51B H 1.073901 0.217368 0.268601 0.128 Uiso 0.48(3) 1 calc R U P B 1
H51C H 1.106394 0.262997 0.194763 0.128 Uiso 0.48(3) 1 calc R U P B 1
C52 C 1.0882(19) 0.3962(14) 0.3284(13) 0.112(5) Uani 0.48(3) 1 d D U P B 1
H52A H 1.123714 0.431435 0.297298 0.168 Uiso 0.48(3) 1 calc R U P B 1
H52B H 1.145135 0.339221 0.339414 0.168 Uiso 0.48(3) 1 calc R U P B 1
H52C H 1.053696 0.428361 0.374800 0.168 Uiso 0.48(3) 1 calc R U P B 1
Si4 Si 0.55714(14) 0.45254(11) 0.17477(8) 0.0760(4) Uani 1 1 d D U . . .
C54 C 0.4655(8) 0.3871(6) 0.2167(5) 0.107(3) Uani 0.793(7) 1 d D U P C 1
H54A H 0.507281 0.343574 0.251811 0.161 Uiso 0.793(7) 1 calc R U P C 1
H54B H 0.446058 0.356372 0.176986 0.161 Uiso 0.793(7) 1 calc R U P C 1
H54C H 0.396471 0.428109 0.242625 0.161 Uiso 0.793(7) 1 calc R U P C 1
C55 C 0.6794(8) 0.3757(7) 0.1207(6) 0.139(4) Uani 0.793(7) 1 d D U P C 1
H55A H 0.716204 0.409286 0.088685 0.209 Uiso 0.793(7) 1 calc R U P C 1
H55B H 0.655120 0.337631 0.090092 0.209 Uiso 0.793(7) 1 calc R U P C 1
H55C H 0.732541 0.338861 0.154385 0.209 Uiso 0.793(7) 1 calc R U P C 1
C56 C 0.4586(8) 0.5333(6) 0.1094(5) 0.118(3) Uani 0.793(7) 1 d D U P C 1
H56A H 0.403039 0.582263 0.138572 0.177 Uiso 0.793(7) 1 calc R U P C 1
H56B H 0.419859 0.501742 0.083190 0.177 Uiso 0.793(7) 1 calc R U P C 1
H56C H 0.503036 0.556937 0.073365 0.177 Uiso 0.793(7) 1 calc R U P C 1
C30A C 0.6537(9) 0.6889(8) -0.0181(4) 0.061(2) Uani 0.56(4) 1 d D U P A 2
H30A H 0.592479 0.733994 -0.037409 0.073 Uiso 0.56(4) 1 calc R U P A 2
C31A C 0.7424(11) 0.6346(13) -0.0658(5) 0.059(2) Uani 0.56(4) 1 d D U P A 2
H31A H 0.741491 0.642789 -0.117829 0.071 Uiso 0.56(4) 1 calc R U P A 2
C32A C 0.8317(11) 0.5690(13) -0.0376(5) 0.070(3) Uani 0.56(4) 1 d D U P A 2
H32A H 0.892601 0.531505 -0.069311 0.084 Uiso 0.56(4) 1 calc R U P A 2
C33A C 0.8289(7) 0.5598(7) 0.0402(5) 0.073(2) Uani 0.56(4) 1 d D U P A 2
H33A H 0.889803 0.514851 0.059973 0.087 Uiso 0.56(4) 1 calc R U P A 2
C50A C 0.889(2) 0.3859(17) 0.3713(10) 0.136(7) Uani 0.52(3) 1 d D U P B 2
H50D H 0.900320 0.431394 0.401526 0.204 Uiso 0.52(3) 1 calc R U P B 2
H50E H 0.914390 0.328869 0.396746 0.204 Uiso 0.52(3) 1 calc R U P B 2
H50F H 0.809358 0.402721 0.363856 0.204 Uiso 0.52(3) 1 calc R U P B 2
C51A C 1.0060(19) 0.2599(9) 0.2385(14) 0.086(4) Uani 0.52(3) 1 d D U P B 2
H51D H 0.935869 0.247402 0.240060 0.129 Uiso 0.52(3) 1 calc R U P B 2
H51E H 1.058779 0.216294 0.268585 0.129 Uiso 0.52(3) 1 calc R U P B 2
H51F H 1.039295 0.256159 0.187148 0.129 Uiso 0.52(3) 1 calc R U P B 2
C52A C 1.1215(13) 0.3766(14) 0.2976(13) 0.105(5) Uani 0.52(3) 1 d D U P B 2
H52D H 1.173430 0.360239 0.252514 0.158 Uiso 0.52(3) 1 calc R U P B 2
H52E H 1.150767 0.333760 0.336677 0.158 Uiso 0.52(3) 1 calc R U P B 2
H52F H 1.114400 0.435996 0.314037 0.158 Uiso 0.52(3) 1 calc R U P B 2
C54A C 0.663(2) 0.3317(11) 0.1860(18) 0.125(8) Uani 0.207(7) 1 d D U P C 2
H54D H 0.663951 0.295696 0.142882 0.188 Uiso 0.207(7) 1 calc R U P C 2
H54E H 0.639211 0.305662 0.231103 0.188 Uiso 0.207(7) 1 calc R U P C 2
H54F H 0.738422 0.333314 0.189573 0.188 Uiso 0.207(7) 1 calc R U P C 2
C55A C 0.594(3) 0.476(2) 0.0771(8) 0.114(6) Uani 0.207(7) 1 d D U P C 2
H55D H 0.585331 0.538735 0.072217 0.171 Uiso 0.207(7) 1 calc R U P C 2
H55E H 0.544997 0.461862 0.045036 0.171 Uiso 0.207(7) 1 calc R U P C 2
H55F H 0.672856 0.439393 0.062329 0.171 Uiso 0.207(7) 1 calc R U P C 2
C56A C 0.4163(16) 0.434(2) 0.1833(19) 0.123(7) Uani 0.207(7) 1 d D U P C 2
H56D H 0.375509 0.456282 0.231424 0.185 Uiso 0.207(7) 1 calc R U P C 2
H56E H 0.429828 0.370206 0.179262 0.185 Uiso 0.207(7) 1 calc R U P C 2
H56F H 0.371423 0.465256 0.143470 0.185 Uiso 0.207(7) 1 calc R U P C 2
C57A C 0.976(5) 0.852(3) 0.493(3) 0.154(9) Uani 0.202(8) 1 d D U P D -2
H57A H 0.946939 0.803142 0.496559 0.231 Uiso 0.202(8) 1 calc R U P D -2
H57B H 0.982561 0.869560 0.441085 0.231 Uiso 0.202(8) 1 calc R U P D -2
H57C H 1.049492 0.833693 0.512506 0.231 Uiso 0.202(8) 1 calc R U P D -2
C58A C 0.893(4) 0.932(3) 0.539(3) 0.149(6) Uani 0.202(8) 1 d D U P D -2
H58A H 0.818717 0.947680 0.519438 0.179 Uiso 0.202(8) 1 calc R U P D -2
H58B H 0.885312 0.911993 0.590500 0.179 Uiso 0.202(8) 1 calc R U P D -2
C59A C 0.920(3) 1.016(2) 0.542(3) 0.154(6) Uani 0.202(8) 1 d D U P D -2
H59A H 0.849042 1.067110 0.538552 0.184 Uiso 0.202(8) 1 calc R U P D -2
H59B H 0.945634 1.019832 0.591212 0.184 Uiso 0.202(8) 1 calc R U P D -2
C60A C 1.003(5) 1.030(3) 0.487(3) 0.151(6) Uani 0.202(8) 1 d D U P D -2
H60A H 0.966923 1.047853 0.439999 0.181 Uiso 0.202(8) 1 calc R U P D -2
H60B H 1.064136 0.972011 0.477071 0.181 Uiso 0.202(8) 1 calc R U P D -2
C61A C 1.059(5) 1.098(4) 0.503(2) 0.154(6) Uani 0.202(8) 1 d D U P D -2
H61A H 1.000214 1.156070 0.515636 0.185 Uiso 0.202(8) 1 calc R U P D -2
H61B H 1.104371 1.077956 0.545527 0.185 Uiso 0.202(8) 1 calc R U P D -2
C62A C 1.135(4) 1.108(4) 0.435(3) 0.152(9) Uani 0.202(8) 1 d D U P D -2
H62A H 1.169948 1.151371 0.445970 0.228 Uiso 0.202(8) 1 calc R U P D -2
H62B H 1.194286 1.050727 0.422384 0.228 Uiso 0.202(8) 1 calc R U P D -2
H62C H 1.090301 1.128713 0.392541 0.228 Uiso 0.202(8) 1 calc R U P D -2
C57 C 0.930(2) 0.8399(19) 0.516(2) 0.136(7) Uani 0.298(8) 1 d D U P D -1
H57D H 0.966669 0.775337 0.517482 0.203 Uiso 0.298(8) 1 calc R U P D -1
H57E H 0.885089 0.860840 0.563508 0.203 Uiso 0.298(8) 1 calc R U P D -1
H57F H 0.880922 0.855841 0.475756 0.203 Uiso 0.298(8) 1 calc R U P D -1
C58 C 1.022(2) 0.8842(16) 0.504(2) 0.150(6) Uani 0.298(8) 1 d D U P D -1
H58C H 1.072052 0.866874 0.544029 0.180 Uiso 0.298(8) 1 calc R U P D -1
H58D H 1.067884 0.861874 0.456263 0.180 Uiso 0.298(8) 1 calc R U P D -1
C59 C 0.970(2) 0.9873(17) 0.501(3) 0.148(6) Uani 0.298(8) 1 d D U P D -1
H59C H 0.925136 1.005388 0.457597 0.178 Uiso 0.298(8) 1 calc R U P D -1
H59D H 0.918635 1.009932 0.546321 0.178 Uiso 0.298(8) 1 calc R U P D -1
C60 C 1.064(2) 1.0276(19) 0.495(3) 0.154(6) Uani 0.298(8) 1 d D U P D -1
H60C H 1.133827 0.983799 0.471720 0.185 Uiso 0.298(8) 1 calc R U P D -1
H60D H 1.077713 1.040846 0.545614 0.185 Uiso 0.298(8) 1 calc R U P D -1
C61 C 1.031(3) 1.114(2) 0.449(2) 0.153(6) Uani 0.298(8) 1 d D U P D -1
H61C H 1.027525 1.100394 0.396207 0.184 Uiso 0.298(8) 1 calc R U P D -1
H61D H 0.956041 1.155740 0.467959 0.184 Uiso 0.298(8) 1 calc R U P D -1
C62 C 1.121(3) 1.158(2) 0.454(2) 0.155(8) Uani 0.298(8) 1 d D U P D -1
H62D H 1.101633 1.212797 0.425086 0.233 Uiso 0.298(8) 1 calc R U P D -1
H62E H 1.123725 1.172242 0.506090 0.233 Uiso 0.298(8) 1 calc R U P D -1
H62F H 1.194976 1.117077 0.434572 0.233 Uiso 0.298(8) 1 calc R U P D -1

loop_
_atom_site_aniso_label
_atom_site_aniso_U_11
_atom_site_aniso_U_22
_atom_site_aniso_U_33
_atom_site_aniso_U_23
_atom_site_aniso_U_13
_atom_site_aniso_U_12
C1 0.0366(19) 0.051(2) 0.055(2) 0.0020(18) -0.0097(17) -0.0162(17)
C2 0.046(2) 0.047(2) 0.062(2) 0.0014(18) -0.0207(19) -0.0162(18)
C3 0.048(2) 0.055(3) 0.080(3) 0.002(2) -0.030(2) -0.017(2)
C4 0.071(3) 0.086(4) 0.107(4) 0.010(3) -0.053(3) -0.022(3)
C5 0.070(4) 0.119(5) 0.139(6) 0.009(5) -0.064(4) -0.029(4)
C6 0.044(3) 0.124(5) 0.160(7) -0.003(5) -0.039(4) -0.026(3)
C7 0.044(3) 0.094(4) 0.126(5) -0.008(3) -0.016(3) -0.025(3)
C8 0.037(2) 0.059(3) 0.086(3) 0.003(2) -0.018(2) -0.0158(19)
C9 0.043(2) 0.065(3) 0.066(3) -0.005(2) 0.0027(19) -0.024(2)
C10 0.048(3) 0.097(4) 0.089(4) -0.023(3) 0.017(3) -0.021(3)
C11 0.070(4) 0.137(6) 0.074(4) -0.027(4) 0.029(3) -0.037(4)
C12 0.082(4) 0.123(5) 0.054(3) 0.003(3) 0.012(3) -0.030(4)
C13 0.059(3) 0.104(4) 0.053(3) 0.001(3) 0.002(2) -0.027(3)
C14 0.058(2) 0.048(2) 0.045(2) 0.0040(17) -0.0204(18) -0.0170(19)
C15 0.072(3) 0.049(2) 0.045(2) 0.0060(17) -0.011(2) -0.026(2)
C16 0.082(3) 0.071(3) 0.047(2) 0.013(2) -0.016(2) -0.035(3)
C17 0.125(5) 0.105(4) 0.045(3) 0.018(3) -0.018(3) -0.059(4)
C18 0.121(5) 0.115(5) 0.050(3) 0.002(3) 0.009(3) -0.063(4)
C19 0.095(4) 0.095(4) 0.063(3) 0.001(3) 0.007(3) -0.053(3)
C20 0.078(3) 0.066(3) 0.056(3) 0.005(2) -0.008(2) -0.038(3)
C21 0.040(2) 0.054(2) 0.0414(19) -0.0002(17) -0.0077(16) -0.0149(17)
C22 0.0372(19) 0.050(2) 0.049(2) 0.0024(17) -0.0051(16) -0.0148(17)
C23 0.038(2) 0.064(3) 0.063(3) 0.008(2) -0.0085(18) -0.0215(19)
C24 0.036(2) 0.100(4) 0.082(3) 0.002(3) -0.010(2) -0.016(2)
C25 0.040(3) 0.135(5) 0.094(4) 0.011(4) -0.022(3) -0.021(3)
C26 0.055(3) 0.134(5) 0.085(4) 0.013(4) -0.035(3) -0.036(3)
C27 0.055(3) 0.092(4) 0.066(3) 0.000(3) -0.021(2) -0.028(3)
C28 0.040(2) 0.059(2) 0.060(2) 0.006(2) -0.0143(18) -0.0198(19)
C29 0.050(2) 0.059(2) 0.0432(19) 0.0011(17) -0.0092(16) -0.0226(18)
N5 0.0497(19) 0.069(2) 0.0427(17) -0.0001(16) -0.0043(14) -0.0076(17)
C30 0.061(4) 0.070(4) 0.042(4) 0.007(4) -0.014(4) -0.028(4)
C31 0.064(4) 0.077(5) 0.037(3) 0.005(4) -0.004(3) -0.034(4)
C32 0.068(4) 0.089(5) 0.047(4) 0.000(4) 0.005(4) -0.017(4)
C33 0.059(4) 0.091(5) 0.049(4) 0.001(4) -0.003(4) 0.001(4)
C34 0.0356(19) 0.046(2) 0.051(2) 0.0082(17) 0.0004(16) -0.0094(16)
C35 0.059(3) 0.045(2) 0.041(2) 0.0018(16) 0.0027(18) -0.0107(19)
C36 0.057(3) 0.065(3) 0.052(2) -0.002(2) 0.011(2) -0.013(2)
C37 0.084(4) 0.097(4) 0.058(3) -0.007(3) 0.026(3) -0.025(3)
C38 0.117(5) 0.103(5) 0.042(3) -0.014(3) 0.017(3) -0.020(4)
C39 0.106(4) 0.083(4) 0.043(2) -0.010(2) -0.003(3) -0.032(3)
C40 0.073(3) 0.064(3) 0.052(2) -0.005(2) -0.001(2) -0.026(2)
C41 0.064(3) 0.054(2) 0.055(2) 0.0113(19) -0.011(2) -0.022(2)
C42 0.103(4) 0.071(3) 0.071(3) 0.003(3) 0.002(3) 0.010(3)
C43 0.081(4) 0.104(5) 0.089(4) 0.010(3) -0.034(3) -0.012(3)
C44 0.142(6) 0.057(3) 0.152(6) 0.016(4) -0.058(5) -0.038(4)
C45 0.089(4) 0.080(3) 0.054(3) -0.009(2) 0.002(2) -0.043(3)
C46 0.065(4) 0.202(9) 0.133(6) -0.028(6) 0.003(4) -0.031(5)
C47 0.140(6) 0.100(5) 0.151(7) -0.018(5) 0.035(5) -0.071(5)
C48 0.122(5) 0.166(7) 0.075(4) 0.009(4) 0.006(4) -0.091(5)
C49 0.069(3) 0.065(3) 0.059(3) 0.005(2) -0.007(2) -0.008(2)
C53 0.069(3) 0.078(3) 0.065(3) -0.017(2) 0.001(2) -0.039(3)
Er1 0.03729(9) 0.04567(10) 0.03834(9) 0.00169(7) -0.00181(7) -0.01385(7)
Er2 0.04332(10) 0.04632(10) 0.03759(9) 0.00169(7) -0.00852(7) -0.01609(8)
N1 0.0339(16) 0.053(2) 0.069(2) 0.0047(17) -0.0091(15) -0.0150(15)
N2 0.0443(19) 0.067(2) 0.0508(19) -0.0016(17) 0.0023(15) -0.0185(17)
N3 0.0539(19) 0.0476(18) 0.0410(16) 0.0064(14) -0.0131(14) -0.0206(15)
N4 0.0402(17) 0.0535(19) 0.0408(16) 0.0044(14) -0.0112(13) -0.0166(14)
N6 0.0424(17) 0.0462(17) 0.0421(16) 0.0025(13) -0.0017(13) -0.0133(14)
S1 0.0919(9) 0.0980(10) 0.0484(6) 0.0136(6) -0.0321(6) -0.0460(8)
S2 0.0458(6) 0.0930(9) 0.0630(7) 0.0016(6) 0.0123(5) -0.0222(6)
Si1 0.0704(8) 0.0502(7) 0.0606(7) 0.0106(6) -0.0211(6) -0.0105(6)
Si2 0.0649(8) 0.0878(10) 0.0678(8) -0.0102(7) 0.0054(6) -0.0429(8)
Si3 0.0842(10) 0.0584(8) 0.0567(7) 0.0040(6) -0.0107(7) 0.0015(7)
C50 0.146(11) 0.105(10) 0.069(9) 0.025(8) 0.007(9) 0.021(9)
C51 0.077(10) 0.075(7) 0.097(8) 0.000(6) 0.006(8) -0.022(6)
C52 0.155(10) 0.101(9) 0.071(10) -0.017(8) -0.058(8) -0.021(9)
Si4 0.1019(11) 0.0835(10) 0.0643(8) -0.0108(7) -0.0102(8) -0.0581(9)
C54 0.158(7) 0.112(6) 0.096(6) 0.004(4) -0.031(5) -0.096(6)
C55 0.123(7) 0.155(8) 0.139(7) -0.085(6) 0.007(6) -0.048(6)
C56 0.154(8) 0.134(7) 0.086(5) 0.003(5) -0.047(5) -0.066(6)
C30A 0.066(4) 0.073(4) 0.046(3) 0.006(3) -0.013(3) -0.025(3)
C31A 0.065(4) 0.081(5) 0.038(3) -0.001(3) -0.006(3) -0.034(4)
C32A 0.066(4) 0.089(5) 0.047(3) -0.006(3) 0.004(3) -0.019(4)
C33A 0.059(4) 0.091(4) 0.049(4) 0.000(4) -0.003(3) -0.003(4)
C50A 0.154(11) 0.128(11) 0.061(8) 0.036(8) 0.023(9) 0.024(9)
C51A 0.086(10) 0.075(7) 0.100(9) -0.004(6) -0.004(8) -0.033(6)
C52A 0.130(9) 0.108(10) 0.068(9) -0.010(7) -0.046(7) -0.018(8)
C54A 0.143(13) 0.124(13) 0.107(13) -0.029(12) -0.012(13) -0.043(12)
C55A 0.145(11) 0.116(11) 0.107(11) -0.036(10) -0.026(10) -0.072(9)
C56A 0.144(13) 0.121(13) 0.118(13) -0.023(12) -0.024(12) -0.058(12)
C57A 0.151(12) 0.158(12) 0.156(12) 0.010(11) -0.016(11) -0.056(10)
C58A 0.148(8) 0.153(8) 0.148(7) 0.002(6) -0.019(6) -0.054(6)
C59A 0.152(7) 0.158(7) 0.149(7) -0.002(5) -0.023(5) -0.049(5)
C60A 0.152(7) 0.156(7) 0.147(7) -0.003(5) -0.022(5) -0.055(5)
C61A 0.156(8) 0.155(8) 0.150(8) -0.001(6) -0.018(6) -0.053(6)
C62A 0.157(12) 0.151(12) 0.153(12) -0.004(11) -0.013(10) -0.060(10)
C57 0.134(11) 0.142(11) 0.155(12) 0.010(10) -0.015(10) -0.078(9)
C58 0.147(8) 0.156(8) 0.148(8) -0.001(6) -0.026(6) -0.051(6)
C59 0.149(7) 0.155(7) 0.144(7) -0.001(5) -0.023(5) -0.056(5)
C60 0.155(7) 0.157(7) 0.148(7) -0.005(5) -0.022(5) -0.051(5)
C61 0.155(8) 0.157(8) 0.149(7) -0.005(6) -0.021(6) -0.053(6)
C62 0.158(12) 0.158(12) 0.156(12) -0.006(10) -0.013(10) -0.064(10)

loop_
_atom_type_symbol
_atom_type_description
_atom_type_scat_dispersion_real
_atom_type_scat_dispersion_imag
_atom_type_scat_source
C C 0.0033 0.0016 'International Tables Vol C Tables 4.2.6.8 and 6.1.1.4'
H H 0.0000 0.0000 'International Tables Vol C Tables 4.2.6.8 and 6.1.1.4'
Er Er -0.2586 4.9576 'International Tables Vol C Tables 4.2.6.8 and 6.1.1.4'
N N 0.0061 0.0033 'International Tables Vol C Tables 4.2.6.8 and 6.1.1.4'
S S 0.1246 0.1234 'International Tables Vol C Tables 4.2.6.8 and 6.1.1.4'
Si Si 0.0817 0.0704 'International Tables Vol C Tables 4.2.6.8 and 6.1.1.4'

loop_
_geom_angle_atom_site_label_1
_geom_angle_atom_site_label_2
_geom_angle_atom_site_label_3
_geom_angle
_geom_angle_site_symmetry_1
_geom_angle_site_symmetry_3
_geom_angle_publ_flag
C2 C1 Er1 129.1(3) . . ?
C2 C1 Er2 99.7(2) . . ?
C2 C1 N1 105.3(3) . . ?
Er1 C1 Er2 93.46(11) . . ?
N1 C1 Er1 103.8(2) . . ?
N1 C1 Er2 128.6(3) . . ?
C1 C2 C3 109.5(4) . . ?
C1 C2 C14 120.4(3) . . ?
C14 C2 C3 130.1(4) . . ?
C4 C3 C2 132.9(5) . . ?
C8 C3 C2 106.5(4) . . ?
C8 C3 C4 120.6(4) . . ?
C3 C4 H4 121.3 . . ?
C5 C4 C3 117.4(6) . . ?
C5 C4 H4 121.3 . . ?
C4 C5 H5 119.0 . . ?
C4 C5 C6 122.0(5) . . ?
C6 C5 H5 119.0 . . ?
C5 C6 H6 119.4 . . ?
C7 C6 C5 121.3(5) . . ?
C7 C6 H6 119.4 . . ?
C6 C7 H7 121.3 . . ?
C6 C7 C8 117.4(6) . . ?
C8 C7 H7 121.3 . . ?
C3 C8 C7 121.3(4) . . ?
C3 C8 N1 107.8(4) . . ?
N1 C8 C7 130.8(5) . . ?
N1 C9 C10 123.3(4) . . ?
N2 C9 C10 121.3(5) . . ?
N2 C9 N1 115.4(4) . . ?
C9 C10 H10 120.8 . . ?
C11 C10 C9 118.5(5) . . ?
C11 C10 H10 120.8 . . ?
C10 C11 H11 119.5 . . ?
C10 C11 C12 121.0(5) . . ?
C12 C11 H11 119.5 . . ?
C11 C12 H12 121.5 . . ?
C13 C12 C11 117.0(5) . . ?
C13 C12 H12 121.5 . . ?
C12 C13 H13 117.9 . . ?
N2 C13 C12 124.3(5) . . ?
N2 C13 H13 117.9 . . ?
C2 C14 S1 122.9(3) . . ?
N3 C14 C2 122.3(3) . . ?
N3 C14 S1 114.7(3) . . ?
C20 C15 C16 118.9(4) . . ?
C20 C15 N3 126.9(4) . . ?
N3 C15 C16 114.2(4) . . ?
C15 C16 S1 109.9(3) . . ?
C17 C16 C15 121.7(5) . . ?
C17 C16 S1 128.3(4) . . ?
C16 C17 H17 121.3 . . ?
C18 C17 C16 117.4(5) . . ?
C18 C17 H17 121.3 . . ?
C17 C18 H18 119.3 . . ?
C17 C18 C19 121.4(5) . . ?
C19 C18 H18 119.3 . . ?
C18 C19 H19 119.6 . . ?
C20 C19 C18 120.8(5) . . ?
C20 C19 H19 119.6 . . ?
C15 C20 H20 120.2 . . ?
C19 C20 C15 119.7(4) . . ?
C19 C20 H20 120.2 . . ?
C22 C21 Er1 96.4(2) . . ?
C22 C21 Er2 129.5(3) . . ?
C22 C21 N4 105.0(3) . . ?
Er2 C21 Er1 94.71(11) . . ?
N4 C21 Er1 122.1(3) . . ?
N4 C21 Er2 110.0(2) . . ?
C21 C22 C23 110.4(3) . . ?
C21 C22 C34 119.3(3) . . ?
C23 C22 C34 130.1(4) . . ?
C24 C23 C22 133.9(4) . . ?
C24 C23 C28 119.7(4) . . ?
C28 C23 C22 106.4(3) . . ?
C23 C24 H24 121.1 . . ?
C25 C24 C23 117.8(5) . . ?
C25 C24 H24 121.1 . . ?
C24 C25 H25 118.9 . . ?
C24 C25 C26 122.1(5) . . ?
C26 C25 H25 118.9 . . ?
C25 C26 H26 119.2 . . ?
C25 C26 C27 121.6(5) . . ?
C27 C26 H26 119.2 . . ?
C26 C27 H27 121.5 . . ?
C26 C27 C28 117.0(5) . . ?
C28 C27 H27 121.5 . . ?
C27 C28 C23 121.7(4) . . ?
C27 C28 N4 131.2(4) . . ?
N4 C28 C23 107.1(3) . . ?
N5 C29 C30 124.1(6) . . ?
N5 C29 N4 115.1(3) . . ?
N5 C29 C30A 121.5(6) . . ?
C30 C29 N4 120.5(6) . . ?
C30A C29 N4 123.2(5) . . ?
C29 N5 C33 114.8(6) . . ?
C29 N5 Er2 119.0(3) . . ?
C29 N5 C33A 117.4(6) . . ?
C33 N5 Er2 125.7(6) . . ?
C33A N5 Er2 123.4(5) . . ?
C29 C30 H30 120.6 . . ?
C31 C30 C29 118.9(8) . . ?
C31 C30 H30 120.6 . . ?
C30 C31 H31 120.4 . . ?
C32 C31 C30 119.1(8) . . ?
C32 C31 H31 120.4 . . ?
C31 C32 H32 120.8 . . ?
C31 C32 C33 118.5(8) . . ?
C33 C32 H32 120.8 . . ?
N5 C33 C32 124.7(8) . . ?
N5 C33 H33 117.7 . . ?
C32 C33 H33 117.7 . . ?
C22 C34 S2 123.8(3) . . ?
N6 C34 C22 120.7(3) . . ?
N6 C34 S2 115.5(3) . . ?
C36 C35 N6 114.5(4) . . ?
C40 C35 C36 120.0(4) . . ?
C40 C35 N6 125.5(4) . . ?
C35 C36 C37 121.2(5) . . ?
C35 C36 S2 109.9(3) . . ?
C37 C36 S2 128.9(4) . . ?
C36 C37 H37 121.2 . . ?
C38 C37 C36 117.6(5) . . ?
C38 C37 H37 121.2 . . ?
C37 C38 H38 119.2 . . ?
C39 C38 C37 121.5(5) . . ?
C39 C38 H38 119.2 . . ?
C38 C39 H39 119.1 . . ?
C38 C39 C40 121.9(5) . . ?
C40 C39 H39 119.1 . . ?
C35 C40 H40 121.1 . . ?
C39 C40 C35 117.8(5) . . ?
C39 C40 H40 121.1 . . ?
H41A C41 H41B 106.3 . . ?
Er1 C41 H41A 106.0 . . ?
Er1 C41 H41B 106.0 . . ?
Si1 C41 H41A 106.0 . . ?
Si1 C41 H41B 106.0 . . ?
Si1 C41 Er1 125.2(2) . . ?
H42A C42 H42B 109.5 . . ?
H42A C42 H42C 109.5 . . ?
H42B C42 H42C 109.5 . . ?
Si1 C42 H42A 109.5 . . ?
Si1 C42 H42B 109.5 . . ?
Si1 C42 H42C 109.5 . . ?
H43A C43 H43B 109.5 . . ?
H43A C43 H43C 109.5 . . ?
H43B C43 H43C 109.5 . . ?
Si1 C43 H43A 109.5 . . ?
Si1 C43 H43B 109.5 . . ?
Si1 C43 H43C 109.5 . . ?
H44A C44 H44B 109.5 . . ?
H44A C44 H44C 109.5 . . ?
H44B C44 H44C 109.5 . . ?
Si1 C44 H44A 109.5 . . ?
Si1 C44 H44B 109.5 . . ?
Si1 C44 H44C 109.5 . . ?
H45A C45 H45B 105.8 . . ?
Er1 C45 H45A 105.0 . . ?
Er1 C45 H45B 105.0 . . ?
Si2 C45 H45A 105.0 . . ?
Si2 C45 H45B 105.0 . . ?
Si2 C45 Er1 129.3(2) . . ?
H46A C46 H46B 109.5 . . ?
H46A C46 H46C 109.5 . . ?
H46B C46 H46C 109.5 . . ?
Si2 C46 H46A 109.5 . . ?
Si2 C46 H46B 109.5 . . ?
Si2 C46 H46C 109.5 . . ?
H47A C47 H47B 109.5 . . ?
H47A C47 H47C 109.5 . . ?
H47B C47 H47C 109.5 . . ?
Si2 C47 H47A 109.5 . . ?
Si2 C47 H47B 109.5 . . ?
Si2 C47 H47C 109.5 . . ?
H48A C48 H48B 109.5 . . ?
H48A C48 H48C 109.5 . . ?
H48B C48 H48C 109.5 . . ?
Si2 C48 H48A 109.5 . . ?
Si2 C48 H48B 109.5 . . ?
Si2 C48 H48C 109.5 . . ?
H49A C49 H49B 106.3 . . ?
Er2 C49 H49A 105.9 . . ?
Er2 C49 H49B 105.9 . . ?
Si3 C49 H49A 105.9 . . ?
Si3 C49 H49B 105.9 . . ?
Si3 C49 Er2 125.5(2) . . ?
H53A C53 H53B 105.9 . . ?
Er2 C53 H53A 105.0 . . ?
Er2 C53 H53B 105.0 . . ?
Si4 C53 H53A 105.0 . . ?
Si4 C53 H53B 105.0 . . ?
Si4 C53 Er2 129.0(2) . . ?
C1 Er1 C21 85.02(11) . . ?
C41 Er1 C1 153.59(14) . . ?
C41 Er1 C21 84.00(13) . . ?
C41 Er1 N2 91.16(14) . . ?
C41 Er1 N6 104.57(13) . . ?
C45 Er1 C1 98.41(16) . . ?
C45 Er1 C21 163.28(15) . . ?
C45 Er1 C41 99.00(17) . . ?
C45 Er1 N2 101.68(14) . . ?
C45 Er1 N6 94.95(14) . . ?
N2 Er1 C1 65.90(12) . . ?
N2 Er1 C21 94.67(11) . . ?
N6 Er1 C1 93.52(11) . . ?
N6 Er1 C21 68.44(11) . . ?
N6 Er1 N2 155.04(11) . . ?
C1 Er2 Er1 42.90(8) . . ?
C21 Er2 C1 86.56(12) . . ?
C21 Er2 N5 65.26(11) . . ?
C21 Er2 Er1 43.79(8) . . ?
N5 Er2 C1 96.50(11) . . ?
N5 Er2 Er1 80.49(7) . . ?
C49 Er2 C1 88.17(15) . . ?
C49 Er2 C21 150.89(14) . . ?
C49 Er2 N5 86.99(13) . . ?
C49 Er2 Er1 126.47(13) . . ?
C49 Er2 N3 106.76(13) . . ?
C53 Er2 C1 160.96(14) . . ?
C53 Er2 C21 90.34(16) . . ?
C53 Er2 N5 99.24(13) . . ?
C53 Er2 C49 103.24(18) . . ?
C53 Er2 Er1 130.03(13) . . ?
C53 Er2 N3 93.24(13) . . ?
N3 Er2 C1 68.65(11) . . ?
N3 Er2 C21 97.87(11) . . ?
N3 Er2 N5 158.86(10) . . ?
N3 Er2 Er1 78.41(7) . . ?
C8 N1 C1 110.8(4) . . ?
C9 N1 C1 120.9(3) . . ?
C9 N1 C8 128.2(4) . . ?
C9 N2 C13 117.9(4) . . ?
C9 N2 Er1 117.7(3) . . ?
C13 N2 Er1 124.3(3) . . ?
C14 N3 C15 111.2(3) . . ?
C14 N3 Er2 109.8(3) . . ?
C15 N3 Er2 137.3(2) . . ?
C28 N4 C21 111.1(3) . . ?
C29 N4 C21 120.0(3) . . ?
C29 N4 C28 128.9(3) . . ?
C34 N6 C35 110.7(3) . . ?
C34 N6 Er1 110.3(2) . . ?
C35 N6 Er1 137.4(3) . . ?
C16 S1 C14 89.9(2) . . ?
C34 S2 C36 89.4(2) . . ?
C41 Si1 C42 115.4(2) . . ?
C41 Si1 C43 112.8(2) . . ?
C41 Si1 C44 110.3(3) . . ?
C42 Si1 C43 105.4(3) . . ?
C42 Si1 C44 105.3(3) . . ?
C44 Si1 C43 107.1(3) . . ?
C45 Si2 C46 109.7(3) . . ?
C45 Si2 C47 112.2(3) . . ?
C45 Si2 C48 113.7(2) . . ?
C46 Si2 C47 107.8(4) . . ?
C46 Si2 C48 105.9(3) . . ?
C47 Si2 C48 107.1(3) . . ?
C49 Si3 C50 108.9(7) . . ?
C49 Si3 C51 112.3(8) . . ?
C49 Si3 C52 113.3(7) . . ?
C49 Si3 C50A 115.5(7) . . ?
C49 Si3 C51A 112.6(8) . . ?
C49 Si3 C52A 109.8(6) . . ?
C51 Si3 C50 106.1(7) . . ?
C52 Si3 C50 109.8(7) . . ?
C52 Si3 C51 106.1(7) . . ?
C50A Si3 C52A 106.2(7) . . ?
C51A Si3 C50A 108.0(7) . . ?
C51A Si3 C52A 103.9(6) . . ?
Si3 C50 H50A 109.5 . . ?
Si3 C50 H50B 109.5 . . ?
Si3 C50 H50C 109.5 . . ?
H50A C50 H50B 109.5 . . ?
H50A C50 H50C 109.5 . . ?
H50B C50 H50C 109.5 . . ?
Si3 C51 H51A 109.5 . . ?
Si3 C51 H51B 109.5 . . ?
Si3 C51 H51C 109.5 . . ?
H51A C51 H51B 109.5 . . ?
H51A C51 H51C 109.5 . . ?
H51B C51 H51C 109.5 . . ?
Si3 C52 H52A 109.5 . . ?
Si3 C52 H52B 109.5 . . ?
Si3 C52 H52C 109.5 . . ?
H52A C52 H52B 109.5 . . ?
H52A C52 H52C 109.5 . . ?
H52B C52 H52C 109.5 . . ?
C53 Si4 C54 113.7(3) . . ?
C53 Si4 C56 109.2(3) . . ?
C53 Si4 C54A 103.4(10) . . ?
C53 Si4 C56A 122.6(10) . . ?
C54 Si4 C56 102.1(4) . . ?
C55 Si4 C53 113.1(3) . . ?
C55 Si4 C54 108.3(5) . . ?
C55 Si4 C56 110.0(5) . . ?
C55A Si4 C53 114.5(8) . . ?
C55A Si4 C54A 101.5(9) . . ?
C55A Si4 C56A 109.9(10) . . ?
C56A Si4 C54A 101.4(9) . . ?
Si4 C54 H54A 109.5 . . ?
Si4 C54 H54B 109.5 . . ?
Si4 C54 H54C 109.5 . . ?
H54A C54 H54B 109.5 . . ?
H54A C54 H54C 109.5 . . ?
H54B C54 H54C 109.5 . . ?
Si4 C55 H55A 109.5 . . ?
Si4 C55 H55B 109.5 . . ?
Si4 C55 H55C 109.5 . . ?
H55A C55 H55B 109.5 . . ?
H55A C55 H55C 109.5 . . ?
H55B C55 H55C 109.5 . . ?
Si4 C56 H56A 109.5 . . ?
Si4 C56 H56B 109.5 . . ?
Si4 C56 H56C 109.5 . . ?
H56A C56 H56B 109.5 . . ?
H56A C56 H56C 109.5 . . ?
H56B C56 H56C 109.5 . . ?
C29 C30A H30A 120.4 . . ?
C31A C30A C29 119.3(7) . . ?
C31A C30A H30A 120.4 . . ?
C30A C31A H31A 119.8 . . ?
C32A C31A C30A 120.3(7) . . ?
C32A C31A H31A 119.8 . . ?
C31A C32A H32A 121.3 . . ?
C31A C32A C33A 117.5(7) . . ?
C33A C32A H32A 121.3 . . ?
N5 C33A C32A 124.0(7) . . ?
N5 C33A H33A 118.0 . . ?
C32A C33A H33A 118.0 . . ?
Si3 C50A H50D 109.5 . . ?
Si3 C50A H50E 109.5 . . ?
Si3 C50A H50F 109.5 . . ?
H50D C50A H50E 109.5 . . ?
H50D C50A H50F 109.5 . . ?
H50E C50A H50F 109.5 . . ?
Si3 C51A H51D 109.5 . . ?
Si3 C51A H51E 109.5 . . ?
Si3 C51A H51F 109.5 . . ?
H51D C51A H51E 109.5 . . ?
H51D C51A H51F 109.5 . . ?
H51E C51A H51F 109.5 . . ?
Si3 C52A H52D 109.5 . . ?
Si3 C52A H52E 109.5 . . ?
Si3 C52A H52F 109.5 . . ?
H52D C52A H52E 109.5 . . ?
H52D C52A H52F 109.5 . . ?
H52E C52A H52F 109.5 . . ?
Si4 C54A H54D 109.5 . . ?
Si4 C54A H54E 109.5 . . ?
Si4 C54A H54F 109.5 . . ?
H54D C54A H54E 109.5 . . ?
H54D C54A H54F 109.5 . . ?
H54E C54A H54F 109.5 . . ?
Si4 C55A H55D 109.5 . . ?
Si4 C55A H55E 109.5 . . ?
Si4 C55A H55F 109.5 . . ?
H55D C55A H55E 109.5 . . ?
H55D C55A H55F 109.5 . . ?
H55E C55A H55F 109.5 . . ?
Si4 C56A H56D 109.5 . . ?
Si4 C56A H56E 109.5 . . ?
Si4 C56A H56F 109.5 . . ?
H56D C56A H56E 109.5 . . ?
H56D C56A H56F 109.5 . . ?
H56E C56A H56F 109.5 . . ?
H57A C57A H57B 109.5 . . ?
H57A C57A H57C 109.5 . . ?
H57B C57A H57C 109.5 . . ?
C58A C57A H57A 109.5 . . ?
C58A C57A H57B 109.5 . . ?
C58A C57A H57C 109.5 . . ?
C57A C58A H58A 107.6 . . ?
C57A C58A H58B 107.6 . . ?
H58A C58A H58B 107.0 . . ?
C59A C58A C57A 119(2) . . ?
C59A C58A H58A 107.6 . . ?
C59A C58A H58B 107.6 . . ?
C58A C59A H59A 107.5 . . ?
C58A C59A H59B 107.5 . . ?
H59A C59A H59B 107.0 . . ?
C60A C59A C58A 119(2) . . ?
C60A C59A H59A 107.5 . . ?
C60A C59A H59B 107.5 . . ?
C59A C60A H60A 107.5 . . ?
C59A C60A H60B 107.5 . . ?
C59A C60A C61A 119(2) . . ?
H60A C60A H60B 107.0 . . ?
C61A C60A H60A 107.5 . . ?
C61A C60A H60B 107.5 . . ?
C60A C61A H61A 109.5 . . ?
C60A C61A H61B 109.5 . . ?
H61A C61A H61B 108.1 . . ?
C62A C61A C60A 111(2) . . ?
C62A C61A H61A 109.5 . . ?
C62A C61A H61B 109.5 . . ?
C61A C62A H62A 109.5 . . ?
C61A C62A H62B 109.5 . . ?
C61A C62A H62C 109.5 . . ?
H62A C62A H62B 109.5 . . ?
H62A C62A H62C 109.5 . . ?
H62B C62A H62C 109.5 . . ?
H57D C57 H57E 109.5 . . ?
H57D C57 H57F 109.5 . . ?
H57E C57 H57F 109.5 . . ?
C58 C57 H57D 109.5 . . ?
C58 C57 H57E 109.5 . . ?
C58 C57 H57F 109.5 . . ?
C57 C58 H58C 109.1 . . ?
C57 C58 H58D 109.1 . . ?
H58C C58 H58D 107.8 . . ?
C59 C58 C57 112.5(12) . . ?
C59 C58 H58C 109.1 . . ?
C59 C58 H58D 109.1 . . ?
C58 C59 H59C 109.6 . . ?
C58 C59 H59D 109.6 . . ?
H59C C59 H59D 108.1 . . ?
C60 C59 C58 110.2(12) . . ?
C60 C59 H59C 109.6 . . ?
C60 C59 H59D 109.6 . . ?
C59 C60 H60C 109.3 . . ?
C59 C60 H60D 109.3 . . ?
C59 C60 C61 111.5(13) . . ?
H60C C60 H60D 108.0 . . ?
C61 C60 H60C 109.3 . . ?
C61 C60 H60D 109.3 . . ?
C60 C61 H61C 109.9 . . ?
C60 C61 H61D 109.9 . . ?
H61C C61 H61D 108.3 . . ?
C62 C61 C60 108.7(13) . . ?
C62 C61 H61C 109.9 . . ?
C62 C61 H61D 109.9 . . ?
C61 C62 H62D 109.5 . . ?
C61 C62 H62E 109.5 . . ?
C61 C62 H62F 109.5 . . ?
H62D C62 H62E 109.5 . . ?
H62D C62 H62F 109.5 . . ?
H62E C62 H62F 109.5 . . ?

loop_
_geom_bond_atom_site_label_1
_geom_bond_atom_site_label_2
_geom_bond_distance
_geom_bond_site_symmetry_2
_geom_bond_publ_flag
C1 C2 1.393(5) . ?
C1 Er1 2.597(4) . ?
C1 Er2 2.633(4) . ?
C1 N1 1.405(5) . ?
C2 C3 1.451(5) . ?
C2 C14 1.436(6) . ?
C3 C4 1.407(6) . ?
C3 C8 1.385(7) . ?
C4 H4 0.9300 . ?
C4 C5 1.380(8) . ?
C5 H5 0.9300 . ?
C5 C6 1.386(9) . ?
C6 H6 0.9300 . ?
C6 C7 1.378(8) . ?
C7 H7 0.9300 . ?
C7 C8 1.408(6) . ?
C8 N1 1.400(5) . ?
C9 C10 1.400(6) . ?
C9 N1 1.387(5) . ?
C9 N2 1.343(5) . ?
C10 H10 0.9300 . ?
C10 C11 1.365(8) . ?
C11 H11 0.9300 . ?
C11 C12 1.378(8) . ?
C12 H12 0.9300 . ?
C12 C13 1.364(7) . ?
C13 H13 0.9300 . ?
C13 N2 1.344(5) . ?
C14 N3 1.325(5) . ?
C14 S1 1.736(4) . ?
C15 C16 1.405(5) . ?
C15 C20 1.377(6) . ?
C15 N3 1.391(5) . ?
C16 C17 1.397(7) . ?
C16 S1 1.726(5) . ?
C17 H17 0.9300 . ?
C17 C18 1.370(8) . ?
C18 H18 0.9300 . ?
C18 C19 1.386(7) . ?
C19 H19 0.9300 . ?
C19 C20 1.374(6) . ?
C20 H20 0.9300 . ?
C21 C22 1.389(5) . ?
C21 Er1 2.645(4) . ?
C21 Er2 2.532(4) . ?
C21 N4 1.412(4) . ?
C22 C23 1.438(5) . ?
C22 C34 1.453(5) . ?
C23 C24 1.403(6) . ?
C23 C28 1.405(6) . ?
C24 H24 0.9300 . ?
C24 C25 1.375(7) . ?
C25 H25 0.9300 . ?
C25 C26 1.377(8) . ?
C26 H26 0.9300 . ?
C26 C27 1.384(7) . ?
C27 H27 0.9300 . ?
C27 C28 1.398(5) . ?
C28 N4 1.401(5) . ?
C29 N5 1.332(5) . ?
C29 C30 1.391(8) . ?
C29 N4 1.398(5) . ?
C29 C30A 1.396(7) . ?
N5 C33 1.353(8) . ?
N5 Er2 2.535(3) . ?
N5 C33A 1.349(7) . ?
C30 H30 0.9300 . ?
C30 C31 1.367(9) . ?
C31 H31 0.9300 . ?
C31 C32 1.357(9) . ?
C32 H32 0.9300 . ?
C32 C33 1.380(9) . ?
C33 H33 0.9300 . ?
C34 N6 1.314(5) . ?
C34 S2 1.733(4) . ?
C35 C36 1.392(6) . ?
C35 C40 1.392(6) . ?
C35 N6 1.399(5) . ?
C36 C37 1.393(6) . ?
C36 S2 1.735(5) . ?
C37 H37 0.9300 . ?
C37 C38 1.375(8) . ?
C38 H38 0.9300 . ?
C38 C39 1.360(8) . ?
C39 H39 0.9300 . ?
C39 C40 1.383(6) . ?
C40 H40 0.9300 . ?
C41 H41A 0.9700 . ?
C41 H41B 0.9700 . ?
C41 Er1 2.374(4) . ?
C41 Si1 1.851(4) . ?
C42 H42A 0.9600 . ?
C42 H42B 0.9600 . ?
C42 H42C 0.9600 . ?
C42 Si1 1.865(5) . ?
C43 H43A 0.9600 . ?
C43 H43B 0.9600 . ?
C43 H43C 0.9600 . ?
C43 Si1 1.877(5) . ?
C44 H44A 0.9600 . ?
C44 H44B 0.9600 . ?
C44 H44C 0.9600 . ?
C44 Si1 1.870(6) . ?
C45 H45A 0.9700 . ?
C45 H45B 0.9700 . ?
C45 Er1 2.351(4) . ?
C45 Si2 1.829(5) . ?
C46 H46A 0.9600 . ?
C46 H46B 0.9600 . ?
C46 H46C 0.9600 . ?
C46 Si2 1.843(7) . ?
C47 H47A 0.9600 . ?
C47 H47B 0.9600 . ?
C47 H47C 0.9600 . ?
C47 Si2 1.869(7) . ?
C48 H48A 0.9600 . ?
C48 H48B 0.9600 . ?
C48 H48C 0.9600 . ?
C48 Si2 1.872(6) . ?
C49 H49A 0.9700 . ?
C49 H49B 0.9700 . ?
C49 Er2 2.393(4) . ?
C49 Si3 1.841(5) . ?
C53 H53A 0.9700 . ?
C53 H53B 0.9700 . ?
C53 Er2 2.377(4) . ?
C53 Si4 1.826(4) . ?
Er1 N2 2.481(3) . ?
Er1 N6 2.443(3) . ?
Er2 N3 2.471(3) . ?
Si3 C50 1.881(10) . ?
Si3 C51 1.871(8) . ?
Si3 C52 1.870(9) . ?
Si3 C50A 1.878(9) . ?
Si3 C51A 1.866(8) . ?
Si3 C52A 1.901(9) . ?
C50 H50A 0.9600 . ?
C50 H50B 0.9600 . ?
C50 H50C 0.9600 . ?
C51 H51A 0.9600 . ?
C51 H51B 0.9600 . ?
C51 H51C 0.9600 . ?
C52 H52A 0.9600 . ?
C52 H52B 0.9600 . ?
C52 H52C 0.9600 . ?
Si4 C54 1.886(7) . ?
Si4 C55 1.790(8) . ?
Si4 C56 1.892(8) . ?
Si4 C54A 1.919(12) . ?
Si4 C55A 1.815(12) . ?
Si4 C56A 1.874(12) . ?
C54 H54A 0.9600 . ?
C54 H54B 0.9600 . ?
C54 H54C 0.9600 . ?
C55 H55A 0.9600 . ?
C55 H55B 0.9600 . ?
C55 H55C 0.9600 . ?
C56 H56A 0.9600 . ?
C56 H56B 0.9600 . ?
C56 H56C 0.9600 . ?
C30A H30A 0.9300 . ?
C30A C31A 1.367(8) . ?
C31A H31A 0.9300 . ?
C31A C32A 1.355(8) . ?
C32A H32A 0.9300 . ?
C32A C33A 1.382(8) . ?
C33A H33A 0.9300 . ?
C50A H50D 0.9600 . ?
C50A H50E 0.9600 . ?
C50A H50F 0.9600 . ?
C51A H51D 0.9600 . ?
C51A H51E 0.9600 . ?
C51A H51F 0.9600 . ?
C52A H52D 0.9600 . ?
C52A H52E 0.9600 . ?
C52A H52F 0.9600 . ?
C54A H54D 0.9600 . ?
C54A H54E 0.9600 . ?
C54A H54F 0.9600 . ?
C55A H55D 0.9600 . ?
C55A H55E 0.9600 . ?
C55A H55F 0.9600 . ?
C56A H56D 0.9600 . ?
C56A H56E 0.9600 . ?
C56A H56F 0.9600 . ?
C57A H57A 0.9600 . ?
C57A H57B 0.9600 . ?
C57A H57C 0.9600 . ?
C57A C58A 1.51(2) . ?
C58A H58A 0.9700 . ?
C58A H58B 0.9700 . ?
C58A C59A 1.486(19) . ?
C59A H59A 0.9700 . ?
C59A H59B 0.9700 . ?
C59A C60A 1.42(2) . ?
C60A H60A 0.9700 . ?
C60A H60B 0.9700 . ?
C60A C61A 1.51(2) . ?
C61A H61A 0.9700 . ?
C61A H61B 0.9700 . ?
C61A C62A 1.50(2) . ?
C62A H62A 0.9600 . ?
C62A H62B 0.9600 . ?
C62A H62C 0.9600 . ?
C57 H57D 0.9600 . ?
C57 H57E 0.9600 . ?
C57 H57F 0.9600 . ?
C57 C58 1.534(10) . ?
C58 H58C 0.9700 . ?
C58 H58D 0.9700 . ?
C58 C59 1.526(10) . ?
C59 H59C 0.9700 . ?
C59 H59D 0.9700 . ?
C59 C60 1.509(10) . ?
C60 H60C 0.9700 . ?
C60 H60D 0.9700 . ?
C60 C61 1.530(10) . ?
C61 H61C 0.9700 . ?
C61 H61D 0.9700 . ?
C61 C62 1.523(10) . ?
C62 H62D 0.9600 . ?
C62 H62E 0.9600 . ?
C62 H62F 0.9600 . ?

loop_
_geom_torsion_atom_site_label_1
_geom_torsion_atom_site_label_2
_geom_torsion_atom_site_label_3
_geom_torsion_atom_site_label_4
_geom_torsion
_geom_torsion_site_symmetry_1
_geom_torsion_site_symmetry_2
_geom_torsion_site_symmetry_3
_geom_torsion_site_symmetry_4
_geom_torsion_publ_flag
C1 C2 C3 C4 177.9(5) . . . . ?
C1 C2 C3 C8 -1.5(5) . . . . ?
C1 C2 C14 N3 20.6(6) . . . . ?
C1 C2 C14 S1 -157.4(3) . . . . ?
C2 C1 N1 C8 -2.2(4) . . . . ?
C2 C1 N1 C9 176.9(4) . . . . ?
C2 C3 C4 C5 -178.2(5) . . . . ?
C2 C3 C8 C7 177.0(4) . . . . ?
C2 C3 C8 N1 0.1(5) . . . . ?
C2 C14 N3 C15 -174.1(4) . . . . ?
C2 C14 N3 Er2 18.4(5) . . . . ?
C2 C14 S1 C16 175.1(4) . . . . ?
C3 C2 C14 N3 -158.3(4) . . . . ?
C3 C2 C14 S1 23.7(6) . . . . ?
C3 C4 C5 C6 0.8(10) . . . . ?
C3 C8 N1 C1 1.3(5) . . . . ?
C3 C8 N1 C9 -177.7(4) . . . . ?
C4 C3 C8 C7 -2.4(7) . . . . ?
C4 C3 C8 N1 -179.3(4) . . . . ?
C4 C5 C6 C7 -1.5(11) . . . . ?
C5 C6 C7 C8 0.2(10) . . . . ?
C6 C7 C8 C3 1.7(8) . . . . ?
C6 C7 C8 N1 177.8(5) . . . . ?
C7 C8 N1 C1 -175.2(5) . . . . ?
C7 C8 N1 C9 5.7(8) . . . . ?
C8 C3 C4 C5 1.1(8) . . . . ?
C9 C10 C11 C12 0.3(9) . . . . ?
C10 C9 N1 C1 -146.9(4) . . . . ?
C10 C9 N1 C8 32.0(7) . . . . ?
C10 C9 N2 C13 0.7(6) . . . . ?
C10 C9 N2 Er1 -177.6(3) . . . . ?
C10 C11 C12 C13 -1.4(9) . . . . ?
C11 C12 C13 N2 2.3(9) . . . . ?
C12 C13 N2 C9 -1.9(8) . . . . ?
C12 C13 N2 Er1 176.3(4) . . . . ?
C14 C2 C3 C4 -3.1(8) . . . . ?
C14 C2 C3 C8 177.5(4) . . . . ?
C15 C16 C17 C18 0.4(8) . . . . ?
C15 C16 S1 C14 1.0(4) . . . . ?
C16 C15 C20 C19 0.1(7) . . . . ?
C16 C15 N3 C14 -3.3(5) . . . . ?
C16 C15 N3 Er2 159.2(3) . . . . ?
C16 C17 C18 C19 -0.8(9) . . . . ?
C17 C16 S1 C14 -175.6(5) . . . . ?
C17 C18 C19 C20 0.8(9) . . . . ?
C18 C19 C20 C15 -0.5(8) . . . . ?
C20 C15 C16 C17 -0.1(7) . . . . ?
C20 C15 C16 S1 -177.0(4) . . . . ?
C20 C15 N3 C14 174.6(4) . . . . ?
C20 C15 N3 Er2 -22.9(7) . . . . ?
C21 C22 C23 C24 -179.7(5) . . . . ?
C21 C22 C23 C28 -0.8(5) . . . . ?
C21 C22 C34 N6 29.0(6) . . . . ?
C21 C22 C34 S2 -149.9(3) . . . . ?
C22 C21 N4 C28 -1.2(4) . . . . ?
C22 C21 N4 C29 178.7(3) . . . . ?
C22 C23 C24 C25 179.6(5) . . . . ?
C22 C23 C28 C27 178.5(4) . . . . ?
C22 C23 C28 N4 0.1(5) . . . . ?
C22 C34 N6 C35 -176.1(3) . . . . ?
C22 C34 N6 Er1 16.0(4) . . . . ?
C22 C34 S2 C36 176.7(4) . . . . ?
C23 C22 C34 N6 -146.5(4) . . . . ?
C23 C22 C34 S2 34.6(6) . . . . ?
C23 C24 C25 C26 0.8(9) . . . . ?
C23 C28 N4 C21 0.7(5) . . . . ?
C23 C28 N4 C29 -179.1(4) . . . . ?
C24 C23 C28 C27 -2.5(7) . . . . ?
C24 C23 C28 N4 179.2(4) . . . . ?
C24 C25 C26 C27 -0.7(10) . . . . ?
C25 C26 C27 C28 -0.9(9) . . . . ?
C26 C27 C28 C23 2.5(7) . . . . ?
C26 C27 C28 N4 -179.6(5) . . . . ?
C27 C28 N4 C21 -177.5(5) . . . . ?
C27 C28 N4 C29 2.7(7) . . . . ?
C28 C23 C24 C25 0.8(7) . . . . ?
C29 N5 C33 C32 0.0(3) . . . . ?
C29 N5 C33A C32A 0.6(3) . . . . ?
C29 C30 C31 C32 -0.2(3) . . . . ?
C29 C30A C31A C32A -0.1(3) . . . . ?
N5 C29 C30 C31 0.1(4) . . . . ?
N5 C29 N4 C21 28.0(4) . . . . ?
N5 C29 N4 C28 -152.1(4) . . . . ?
N5 C29 C30A C31A 0.5(4) . . . . ?
C30 C29 N5 C33 -0.1(4) . . . . ?
C30 C29 N5 Er2 172.1(7) . . . . ?
C30 C29 N4 C21 -146.0(7) . . . . ?
C30 C29 N4 C28 33.8(8) . . . . ?
C30 C31 C32 C33 0.1(3) . . . . ?
C31 C32 C33 N5 -0.1(2) . . . . ?
C34 C22 C23 C24 -3.8(8) . . . . ?
C34 C22 C23 C28 175.1(4) . . . . ?
C35 C36 C37 C38 -0.1(8) . . . . ?
C35 C36 S2 C34 0.9(3) . . . . ?
C36 C35 C40 C39 0.2(7) . . . . ?
C36 C35 N6 C34 -2.1(5) . . . . ?
C36 C35 N6 Er1 161.0(3) . . . . ?
C36 C37 C38 C39 0.8(9) . . . . ?
C37 C36 S2 C34 -176.9(5) . . . . ?
C37 C38 C39 C40 -1.0(9) . . . . ?
C38 C39 C40 C35 0.4(8) . . . . ?
C40 C35 C36 C37 -0.4(7) . . . . ?
C40 C35 C36 S2 -178.4(3) . . . . ?
C40 C35 N6 C34 176.6(4) . . . . ?
C40 C35 N6 Er1 -20.2(6) . . . . ?
Er1 C1 C2 C3 -120.6(3) . . . . ?
Er1 C1 C2 C14 60.3(5) . . . . ?
Er1 C1 N1 C8 135.6(3) . . . . ?
Er1 C1 N1 C9 -45.2(4) . . . . ?
Er1 C21 C22 C23 126.8(3) . . . . ?
Er1 C21 C22 C34 -49.6(4) . . . . ?
Er1 C21 N4 C28 -108.8(3) . . . . ?
Er1 C21 N4 C29 71.1(4) . . . . ?
Er1 C41 Si1 C42 -29.1(4) . . . . ?
Er1 C41 Si1 C43 -150.3(3) . . . . ?
Er1 C41 Si1 C44 90.0(3) . . . . ?
Er1 C45 Si2 C46 -97.4(4) . . . . ?
Er1 C45 Si2 C47 142.8(4) . . . . ?
Er1 C45 Si2 C48 21.0(5) . . . . ?
Er2 C1 C2 C3 136.9(3) . . . . ?
Er2 C1 C2 C14 -42.3(4) . . . . ?
Er2 C1 N1 C8 -118.3(3) . . . . ?
Er2 C1 N1 C9 60.8(5) . . . . ?
Er2 C21 C22 C23 -131.7(3) . . . . ?
Er2 C21 C22 C34 51.9(5) . . . . ?
Er2 C21 N4 C28 141.8(3) . . . . ?
Er2 C21 N4 C29 -38.3(4) . . . . ?
Er2 N5 C33 C32 -171.6(7) . . . . ?
Er2 N5 C33A C32A 176.9(6) . . . . ?
Er2 C49 Si3 C50 24.3(11) . . . . ?
Er2 C49 Si3 C51 141.6(8) . . . . ?
Er2 C49 Si3 C52 -98.2(10) . . . . ?
Er2 C49 Si3 C50A 0.2(13) . . . . ?
Er2 C49 Si3 C51A 124.9(8) . . . . ?
Er2 C49 Si3 C52A -119.8(9) . . . . ?
Er2 C53 Si4 C54 167.2(4) . . . . ?
Er2 C53 Si4 C55 43.1(6) . . . . ?
Er2 C53 Si4 C56 -79.6(5) . . . . ?
Er2 C53 Si4 C54A 87.7(11) . . . . ?
Er2 C53 Si4 C55A -21.8(13) . . . . ?
Er2 C53 Si4 C56A -159.1(12) . . . . ?
N1 C1 C2 C3 2.2(4) . . . . ?
N1 C1 C2 C14 -176.9(3) . . . . ?
N1 C9 C10 C11 177.9(5) . . . . ?
N1 C9 N2 C13 -177.3(4) . . . . ?
N1 C9 N2 Er1 4.3(5) . . . . ?
N2 C9 C10 C11 0.0(7) . . . . ?
N2 C9 N1 C1 31.1(5) . . . . ?
N2 C9 N1 C8 -150.0(4) . . . . ?
N3 C14 S1 C16 -3.0(3) . . . . ?
N3 C15 C16 C17 178.0(4) . . . . ?
N3 C15 C16 S1 1.0(5) . . . . ?
N3 C15 C20 C19 -177.6(4) . . . . ?
N4 C21 C22 C23 1.2(4) . . . . ?
N4 C21 C22 C34 -175.2(3) . . . . ?
N4 C29 N5 C33 -173.9(7) . . . . ?
N4 C29 N5 Er2 -1.7(3) . . . . ?
N4 C29 N5 C33A 174.8(6) . . . . ?
N4 C29 C30 C31 173.6(8) . . . . ?
N4 C29 C30A C31A -174.6(7) . . . . ?
N6 C34 S2 C36 -2.2(3) . . . . ?
N6 C35 C36 C37 178.5(4) . . . . ?
N6 C35 C36 S2 0.5(5) . . . . ?
N6 C35 C40 C39 -178.5(4) . . . . ?
S1 C14 N3 C15 4.1(4) . . . . ?
S1 C14 N3 Er2 -163.38(18) . . . . ?
S1 C16 C17 C18 176.7(5) . . . . ?
S2 C34 N6 C35 2.9(4) . . . . ?
S2 C34 N6 Er1 -165.01(17) . . . . ?
S2 C36 C37 C38 177.4(4) . . . . ?
C30A C29 N5 Er2 -177.2(6) . . . . ?
C30A C29 N5 C33A -0.8(4) . . . . ?
C30A C29 N4 C21 -156.5(6) . . . . ?
C30A C29 N4 C28 23.3(8) . . . . ?
C30A C31A C32A C33A -0.1(3) . . . . ?
C31A C32A C33A N5 -0.1(2) . . . . ?
C57A C58A C59A C60A 17(8) . . . . ?
C58A C59A C60A C61A -160(6) . . . . ?
C59A C60A C61A C62A -175(5) . . . . ?
C57 C58 C59 C60 175(3) . . . . ?
C58 C59 C60 C61 147(4) . . . . ?
C59 C60 C61 C62 172(3) . . . . ?
